data_7055066
loop_
_publ_author_name
'Panini, Piyush'
'Chopra, Deepak'

_publ_section_title
;
 Experimental and computational insights into the nature of weak
 intermolecular interactions in trifluoromethyl-substituted isomeric
 crystalline N-methyl-N-phenylbenzamides
;
_journal_issue 11
_journal_name_full 'New J. Chem.'
_journal_page_first 8720
_journal_paper_doi 10.1039/C5NJ01670C
_journal_volume 39
_journal_year 2015
_chemical_formula_moiety 'C16 H11 F6 N O'
_chemical_formula_sum 'C16 H11 F6 N O'
_chemical_formula_weight 347.26
_space_group_IT_number 14
_symmetry_cell_setting monoclinic
_symmetry_Int_Tables_number 14
_symmetry_space_group_name_Hall '-P 2ybc'
_symmetry_space_group_name_H-M 'P 1 21/c 1'
_atom_sites_solution_hydrogens geom
_atom_sites_solution_primary direct
_atom_sites_solution_secondary difmap
_audit_creation_method SHELXL-13
_audit_update_record
;
2014-09-23 deposited with the CCDC.
2015-08-18 downloaded from the CCDC.
;
_cell_angle_alpha 90.00
_cell_angle_beta 103.567(2)
_cell_angle_gamma 90.00
_cell_formula_units_Z 4
_cell_length_a 8.3764(5)
_cell_length_b 23.2362(17)
_cell_length_c 7.9755(6)
_cell_measurement_reflns_used 8183
_cell_measurement_temperature 120(2)
_cell_measurement_theta_max 28.67
_cell_measurement_theta_min 2.77
_cell_volume 1509.00(18)
_computing_structure_refinement 'SHELXL-97 (Sheldrick, 1997)'
_computing_structure_solution 'SHELXS-97 (Sheldrick, 1990)'
_diffrn_ambient_temperature 120(2)
_diffrn_measured_fraction_theta_full 0.999
_diffrn_measured_fraction_theta_max 0.999
_diffrn_radiation_monochromator graphite
_diffrn_radiation_source 'fine-focus sealed tube'
_diffrn_radiation_type MoK\a
_diffrn_radiation_wavelength 0.71073
_diffrn_reflns_av_R_equivalents 0.0426
_diffrn_reflns_av_sigmaI/netI 0.0221
_diffrn_reflns_limit_h_max 8
_diffrn_reflns_limit_h_min -9
_diffrn_reflns_limit_k_max 27
_diffrn_reflns_limit_k_min -27
_diffrn_reflns_limit_l_max 9
_diffrn_reflns_limit_l_min -9
_diffrn_reflns_number 21987
_diffrn_reflns_theta_full 25.00
_diffrn_reflns_theta_max 25.00
_diffrn_reflns_theta_min 2.65
_exptl_absorpt_coefficient_mu 0.146
_exptl_absorpt_correction_T_max 0.9485
_exptl_absorpt_correction_T_min 0.9198
_exptl_absorpt_correction_type multi-scan
_exptl_absorpt_process_details SADABS
_exptl_crystal_colour colourless
_exptl_crystal_density_diffrn 1.529
_exptl_crystal_density_method 'not measured'
_exptl_crystal_description block
_exptl_crystal_F_000 704
_exptl_crystal_size_max 0.43
_exptl_crystal_size_mid 0.31
_exptl_crystal_size_min 0.22
_refine_diff_density_max 0.497
_refine_diff_density_min -0.343
_refine_diff_density_rms 0.045
_refine_ls_extinction_method none
_refine_ls_goodness_of_fit_ref 1.033
_refine_ls_hydrogen_treatment constr
_refine_ls_matrix_type full
_refine_ls_number_parameters 246
_refine_ls_number_reflns 2652
_refine_ls_number_restraints 0
_refine_ls_restrained_S_all 1.033
_refine_ls_R_factor_all 0.0534
_refine_ls_R_factor_gt 0.0410
_refine_ls_shift/su_max 0.000
_refine_ls_shift/su_mean 0.000
_refine_ls_structure_factor_coef Fsqd
_refine_ls_weighting_details 'calc w=1/[\s^2^(Fo^2^)+(0.0466P)^2^+1.1532P] where P=(Fo^2^+2Fc^2^)/3'
_refine_ls_weighting_scheme calc
_refine_ls_wR_factor_gt 0.0993
_refine_ls_wR_factor_ref 0.1059
_reflns_number_gt 2199
_reflns_number_total 2652
_reflns_threshold_expression >2sigma(I)
_cod_data_source_file c5nj01670c2.cif
_cod_data_source_block NM22
_cod_depositor_comments
;
The following automatic conversions were performed:

'_symmetry_cell_setting' value 'Monoclinic' changed to 'monoclinic'
according to
/usr/data/users/saulius/crontab/automatic-downloads/rss-feeds/RSC/lib/dictionaries/cif_core.dic
dictionary named 'cif_core.dic' version 2.4.2 from 2011-04-26.

Automatic conversion script
Id: cif_fix_values 3271 2015-04-21 07:52:19Z andrius 

 Adding full bibliography for 7055061--7055069.cif.

The following automatic conversions were performed:

data name '_iucr_refine_instruction_details' was replaced with
'_iucr_refine_instructions_details' as specified in the replacement
file 'data/replacement-values/replacement_tags.lst'.

Automatic conversion script
Id: cif_correct_tags 9268 2022-04-12 08:56:07Z antanas 
;
_cod_original_sg_symbol_H-M 'P 21/c'
_cod_database_code 7055066

loop_
_symmetry_equiv_pos_as_xyz
'x, y, z'
'-x, y+1/2, -z+1/2'
'-x, -y, -z'
'x, -y-1/2, z-1/2'

loop_
_atom_site_label
_atom_site_type_symbol
_atom_site_fract_x
_atom_site_fract_y
_atom_site_fract_z
_atom_site_U_iso_or_equiv
_atom_site_adp_type
_atom_site_occupancy
_atom_site_symmetry_multiplicity
_atom_site_calc_flag
_atom_site_refinement_flags
_atom_site_disorder_assembly
_atom_site_disorder_group
F1A F 0.658(5) 0.4226(6) -0.3768(12) 0.112(7) Uani 0.56(4) 1 d P A -1
F2A F 0.8739(16) 0.4678(6) -0.252(2) 0.059(3) Uani 0.56(4) 1 d P A -1
F3A F 0.6584(13) 0.5129(3) -0.2961(11) 0.045(2) Uani 0.56(4) 1 d P A -1
F1B F 0.5815(10) 0.4300(5) -0.3865(12) 0.054(2) Uani 0.44(4) 1 d P A -2
F2B F 0.8319(19) 0.4467(11) -0.3077(18) 0.060(4) Uani 0.44(4) 1 d P A -2
F3B F 0.6399(16) 0.5078(6) -0.3024(15) 0.055(3) Uani 0.44(4) 1 d P A -2
F4 F 0.0382(2) 0.34018(7) 0.5251(2) 0.0737(6) Uani 1 1 d . . .
F5 F 0.06336(17) 0.42913(6) 0.47666(17) 0.0476(4) Uani 1 1 d . . .
F6 F 0.26786(18) 0.38330(7) 0.62243(16) 0.0566(4) Uani 1 1 d . . .
N1 N 0.65402(19) 0.30140(6) 0.13801(19) 0.0214(4) Uani 1 1 d . . .
O1 O 0.52302(17) 0.22792(6) 0.23509(18) 0.0302(3) Uani 1 1 d . . .
C1 C 0.3785(2) 0.31646(7) 0.1819(2) 0.0198(4) Uani 1 1 d . . .
C2 C 0.3305(2) 0.32955(8) 0.3327(2) 0.0223(4) Uani 1 1 d . . .
H2 H 0.3913 0.3153 0.4405 0.027 Uiso 1 1 calc R . .
C3 C 0.1928(2) 0.36369(8) 0.3243(2) 0.0240(4) Uani 1 1 d . . .
C4 C 0.1009(2) 0.38336(8) 0.1663(2) 0.0249(4) Uani 1 1 d . . .
H4 H 0.0069 0.4068 0.1613 0.030 Uiso 1 1 calc R . .
C5 C 0.1472(2) 0.36861(8) 0.0167(2) 0.0246(4) Uani 1 1 d . . .
H5 H 0.0830 0.3811 -0.0917 0.030 Uiso 1 1 calc R . .
C6 C 0.2865(2) 0.33574(8) 0.0233(2) 0.0220(4) Uani 1 1 d . . .
H6 H 0.3190 0.3264 -0.0798 0.026 Uiso 1 1 calc R . .
C7 C 0.6687(2) 0.36188(8) 0.1068(2) 0.0194(4) Uani 1 1 d . . .
C8 C 0.6739(2) 0.38055(8) -0.0567(2) 0.0205(4) Uani 1 1 d . . .
H8 H 0.6641 0.3538 -0.1487 0.025 Uiso 1 1 calc R . .
C9 C 0.6934(2) 0.43876(8) -0.0844(2) 0.0228(4) Uani 1 1 d . A .
C10 C 0.7059(2) 0.47840(8) 0.0486(3) 0.0249(4) Uani 1 1 d . . .
H10 H 0.7183 0.5182 0.0281 0.030 Uiso 1 1 calc R . .
C11 C 0.7000(2) 0.45915(8) 0.2110(3) 0.0250(4) Uani 1 1 d . . .
H11 H 0.7082 0.4859 0.3027 0.030 Uiso 1 1 calc R . .
C12 C 0.6822(2) 0.40098(8) 0.2407(2) 0.0224(4) Uani 1 1 d . . .
H12 H 0.6793 0.3879 0.3528 0.027 Uiso 1 1 calc R . .
C13 C 0.5249(2) 0.27849(8) 0.1896(2) 0.0212(4) Uani 1 1 d . . .
C14 C 0.7908(2) 0.26392(9) 0.1230(3) 0.0286(5) Uani 1 1 d . . .
H14A H 0.8738 0.2639 0.2324 0.043 Uiso 1 1 calc R . .
H14B H 0.8398 0.2782 0.0309 0.043 Uiso 1 1 calc R . .
H14C H 0.7501 0.2247 0.0958 0.043 Uiso 1 1 calc R . .
C15 C 0.7038(3) 0.45853(9) -0.2597(3) 0.0349(5) Uani 1 1 d . . .
C16 C 0.1418(3) 0.37864(9) 0.4866(3) 0.0325(5) Uani 1 1 d . . .

loop_
_atom_site_aniso_label
_atom_site_aniso_U_11
_atom_site_aniso_U_22
_atom_site_aniso_U_33
_atom_site_aniso_U_23
_atom_site_aniso_U_13
_atom_site_aniso_U_12
F1A 0.26(2) 0.062(4) 0.027(3) -0.018(2) 0.051(6) -0.074(8)
F2A 0.052(4) 0.080(5) 0.057(6) 0.039(4) 0.038(4) 0.024(3)
F3A 0.082(5) 0.021(3) 0.033(3) 0.002(2) 0.019(2) -0.006(3)
F1B 0.073(6) 0.059(3) 0.022(2) 0.007(2) -0.003(3) -0.029(3)
F2B 0.047(4) 0.105(9) 0.037(4) 0.026(5) 0.026(3) 0.033(5)
F3B 0.038(4) 0.073(7) 0.056(5) 0.048(5) 0.018(3) 0.031(4)
F4 0.1104(14) 0.0653(11) 0.0701(11) -0.0136(8) 0.0712(11) -0.0329(10)
F5 0.0528(8) 0.0583(9) 0.0347(7) -0.0063(6) 0.0162(6) 0.0189(7)
F6 0.0518(9) 0.0944(12) 0.0208(7) -0.0078(7) 0.0027(6) 0.0263(8)
N1 0.0254(8) 0.0167(8) 0.0232(8) 0.0011(6) 0.0080(7) 0.0041(6)
O1 0.0378(8) 0.0204(8) 0.0322(8) 0.0079(6) 0.0077(6) 0.0015(6)
C1 0.0219(9) 0.0162(9) 0.0209(9) 0.0012(7) 0.0043(7) -0.0050(7)
C2 0.0245(10) 0.0227(10) 0.0188(9) 0.0030(8) 0.0034(7) -0.0047(8)
C3 0.0239(10) 0.0269(10) 0.0224(10) -0.0009(8) 0.0076(8) -0.0063(8)
C4 0.0182(9) 0.0301(11) 0.0269(10) 0.0006(8) 0.0064(8) -0.0023(8)
C5 0.0216(9) 0.0314(11) 0.0194(10) 0.0033(8) 0.0018(8) -0.0024(8)
C6 0.0234(10) 0.0235(10) 0.0198(9) 0.0007(7) 0.0063(7) -0.0052(8)
C7 0.0162(9) 0.0194(9) 0.0234(10) 0.0005(7) 0.0060(7) 0.0023(7)
C8 0.0205(9) 0.0207(10) 0.0207(10) -0.0039(7) 0.0056(7) 0.0006(7)
C9 0.0229(10) 0.0227(10) 0.0237(10) 0.0004(8) 0.0075(8) 0.0001(8)
C10 0.0272(10) 0.0170(9) 0.0316(11) -0.0020(8) 0.0089(8) -0.0025(8)
C11 0.0270(10) 0.0217(10) 0.0276(10) -0.0087(8) 0.0085(8) -0.0011(8)
C12 0.0206(9) 0.0271(10) 0.0202(10) -0.0016(8) 0.0064(7) 0.0005(7)
C13 0.0284(10) 0.0200(10) 0.0138(9) 0.0001(7) 0.0021(7) -0.0014(8)
C14 0.0321(11) 0.0237(11) 0.0321(11) 0.0016(8) 0.0115(9) 0.0080(8)
C15 0.0510(14) 0.0253(12) 0.0328(12) 0.0008(10) 0.0188(11) -0.0001(10)
C16 0.0337(11) 0.0403(13) 0.0254(11) -0.0002(9) 0.0110(9) 0.0004(10)

loop_
_atom_type_symbol
_atom_type_description
_atom_type_scat_dispersion_real
_atom_type_scat_dispersion_imag
_atom_type_scat_source
C C 0.0033 0.0016 'International Tables Vol C Tables 4.2.6.8 and 6.1.1.4'
H H 0.0000 0.0000 'International Tables Vol C Tables 4.2.6.8 and 6.1.1.4'
N N 0.0061 0.0033 'International Tables Vol C Tables 4.2.6.8 and 6.1.1.4'
O O 0.0106 0.0060 'International Tables Vol C Tables 4.2.6.8 and 6.1.1.4'
F F 0.0171 0.0103 'International Tables Vol C Tables 4.2.6.8 and 6.1.1.4'

loop_
_geom_angle_atom_site_label_1
_geom_angle_atom_site_label_2
_geom_angle_atom_site_label_3
_geom_angle
C13 N1 C7 122.98(15)
C13 N1 C14 119.11(15)
C7 N1 C14 117.80(15)
C2 C1 C6 120.35(17)
C2 C1 C13 119.57(16)
C6 C1 C13 119.98(16)
C1 C2 C3 119.31(17)
C1 C2 H2 120.3
C3 C2 H2 120.3
C2 C3 C4 120.57(18)
C2 C3 C16 119.58(18)
C4 C3 C16 119.84(18)
C5 C4 C3 119.52(18)
C5 C4 H4 120.2
C3 C4 H4 120.2
C4 C5 C6 120.57(18)
C4 C5 H5 119.7
C6 C5 H5 119.7
C5 C6 C1 119.64(17)
C5 C6 H6 120.2
C1 C6 H6 120.2
C8 C7 C12 120.34(17)
C8 C7 N1 119.49(16)
C12 C7 N1 120.15(16)
C7 C8 C9 119.13(17)
C7 C8 H8 120.4
C9 C8 H8 120.4
C8 C9 C10 121.02(17)
C8 C9 C15 118.97(17)
C10 C9 C15 120.00(17)
C11 C10 C9 119.20(18)
C11 C10 H10 120.4
C9 C10 H10 120.4
C10 C11 C12 120.29(17)
C10 C11 H11 119.9
C12 C11 H11 119.9
C11 C12 C7 120.02(17)
C11 C12 H12 120.0
C7 C12 H12 120.0
O1 C13 N1 122.11(17)
O1 C13 C1 120.44(17)
N1 C13 C1 117.39(15)
N1 C14 H14A 109.5
N1 C14 H14B 109.5
H14A C14 H14B 109.5
N1 C14 H14C 109.5
H14A C14 H14C 109.5
H14B C14 H14C 109.5
F1A C15 F3B 111.5(17)
F2B C15 F3B 116.8(13)
F1A C15 F3A 116.8(13)
F2B C15 F3A 111.3(12)
F2B C15 F1B 101.9(11)
F3B C15 F1B 92.4(8)
F3A C15 F1B 99.6(6)
F1A C15 F2A 105.2(10)
F3B C15 F2A 103.2(9)
F3A C15 F2A 95.6(7)
F1B C15 F2A 130.3(7)
F1A C15 C9 114.9(4)
F2B C15 C9 117.5(4)
F3B C15 C9 114.4(6)
F3A C15 C9 114.8(4)
F1B C15 C9 109.3(4)
F2A C15 C9 106.4(6)
F6 C16 F4 107.64(19)
F6 C16 F5 105.20(17)
F4 C16 F5 105.34(18)
F6 C16 C3 113.01(17)
F4 C16 C3 112.21(17)
F5 C16 C3 112.87(17)

loop_
_geom_bond_atom_site_label_1
_geom_bond_atom_site_label_2
_geom_bond_distance
F1A C15 1.243(8)
F2A C15 1.428(12)
F3A C15 1.332(8)
F1B C15 1.424(9)
F2B C15 1.251(8)
F3B C15 1.276(10)
F4 C16 1.331(3)
F5 C16 1.338(2)
F6 C16 1.328(3)
N1 C13 1.353(2)
N1 C7 1.437(2)
N1 C14 1.466(2)
O1 C13 1.231(2)
C1 C2 1.389(3)
C1 C6 1.392(3)
C1 C13 1.500(3)
C2 C3 1.388(3)
C2 H2 0.9500
C3 C4 1.391(3)
C3 C16 1.496(3)
C4 C5 1.382(3)
C4 H4 0.9500
C5 C6 1.385(3)
C5 H5 0.9500
C6 H6 0.9500
C7 C8 1.385(3)
C7 C12 1.386(3)
C8 C9 1.386(3)
C8 H8 0.9500
C9 C10 1.390(3)
C9 C15 1.494(3)
C10 C11 1.382(3)
C10 H10 0.9500
C11 C12 1.386(3)
C11 H11 0.9500
C12 H12 0.9500
C14 H14A 0.9800
C14 H14B 0.9800
C14 H14C 0.9800

loop_
_geom_torsion_atom_site_label_1
_geom_torsion_atom_site_label_2
_geom_torsion_atom_site_label_3
_geom_torsion_atom_site_label_4
_geom_torsion
C6 C1 C2 C3 -2.2(3)
C13 C1 C2 C3 -178.60(16)
C1 C2 C3 C4 1.8(3)
C1 C2 C3 C16 -179.14(17)
C2 C3 C4 C5 0.1(3)
C16 C3 C4 C5 -178.97(18)
C3 C4 C5 C6 -1.7(3)
C4 C5 C6 C1 1.3(3)
C2 C1 C6 C5 0.6(3)
C13 C1 C6 C5 177.07(16)
C13 N1 C7 C8 -118.22(19)
C14 N1 C7 C8 65.6(2)
C13 N1 C7 C12 63.6(2)
C14 N1 C7 C12 -112.58(19)
C12 C7 C8 C9 0.3(3)
N1 C7 C8 C9 -177.93(16)
C7 C8 C9 C10 -0.8(3)
C7 C8 C9 C15 178.23(17)
C8 C9 C10 C11 0.5(3)
C15 C9 C10 C11 -178.43(18)
C9 C10 C11 C12 0.1(3)
C10 C11 C12 C7 -0.6(3)
C8 C7 C12 C11 0.4(3)
N1 C7 C12 C11 178.58(16)
C7 N1 C13 O1 -171.33(17)
C14 N1 C13 O1 4.8(3)
C7 N1 C13 C1 11.4(2)
C14 N1 C13 C1 -172.49(16)
C2 C1 C13 O1 64.5(2)
C6 C1 C13 O1 -112.0(2)
C2 C1 C13 N1 -118.19(19)
C6 C1 C13 N1 65.4(2)
C8 C9 C15 F1A 15(2)
C10 C9 C15 F1A -166(2)
C8 C9 C15 F2B -71.5(16)
C10 C9 C15 F2B 107.5(16)
C8 C9 C15 F3B 145.9(8)
C10 C9 C15 F3B -35.1(8)
C8 C9 C15 F3A 154.8(5)
C10 C9 C15 F3A -26.2(6)
C8 C9 C15 F1B 44.0(5)
C10 C9 C15 F1B -137.0(5)
C8 C9 C15 F2A -100.8(7)
C10 C9 C15 F2A 78.2(7)
C2 C3 C16 F6 32.1(3)
C4 C3 C16 F6 -148.83(19)
C2 C3 C16 F4 -89.9(2)
C4 C3 C16 F4 89.2(2)
C2 C3 C16 F5 151.31(18)
C4 C3 C16 F5 -29.6(3)
